data_7227329
loop_
_publ_author_name
'Pramanik, Apurba'
'Haldar, Debasish'

_publ_section_title
;
 Packing-induced solid-state fluorescence and thermochromic behavior of
 peptidic luminophores
;
_journal_issue 1
_journal_name_full 'RSC Adv.'
_journal_page_first 389
_journal_paper_doi 10.1039/C6RA24799G
_journal_volume 7
_journal_year 2017
_chemical_formula_sum 'C15 H14 N2 O7'
_chemical_formula_weight 334.28
_chemical_name_systematic
; 
 ? 
;
_space_group_IT_number 2
_symmetry_cell_setting triclinic
_symmetry_space_group_name_Hall '-P 1'
_symmetry_space_group_name_H-M 'P -1'
_atom_sites_solution_hydrogens geom
_atom_sites_solution_primary direct
_atom_sites_solution_secondary difmap
_audit_creation_method SHELXL-97
_audit_update_record
;
2016-09-20 deposited with the CCDC.
2016-10-26 downloaded from the CCDC.
;
_cell_angle_alpha 118.000(6)
_cell_angle_beta 90.705(4)
_cell_angle_gamma 92.192(4)
_cell_formula_units_Z 4
_cell_length_a 7.8470(3)
_cell_length_b 14.2490(8)
_cell_length_c 15.0925(8)
_cell_measurement_reflns_used 1713
_cell_measurement_temperature 153(2)
_cell_measurement_theta_max 19.47
_cell_measurement_theta_min 2.42
_cell_volume 1488.03(15)
_computing_cell_refinement 'Bruker SAINT'
_computing_data_collection 'Bruker APEX2'
_computing_data_reduction 'Bruker SAINT'
_computing_molecular_graphics 'Bruker SHELXTL'
_computing_publication_material 'Bruker SHELXTL'
_computing_structure_refinement 'SHELXL-97 (Sheldrick, 2008)'
_computing_structure_solution 'SHELXS-97 (Sheldrick, 2008)'
_diffrn_ambient_temperature 153(2)
_diffrn_measured_fraction_theta_full 0.998
_diffrn_measured_fraction_theta_max 0.998
_diffrn_measurement_device_type 'Bruker APEX-II CCD'
_diffrn_measurement_method '\f and \w scans'
_diffrn_radiation_monochromator graphite
_diffrn_radiation_source 'fine-focus sealed tube'
_diffrn_radiation_type MoK\a
_diffrn_radiation_wavelength 0.71073
_diffrn_reflns_av_R_equivalents 0.0239
_diffrn_reflns_av_sigmaI/netI 0.0369
_diffrn_reflns_limit_h_max 9
_diffrn_reflns_limit_h_min -9
_diffrn_reflns_limit_k_max 16
_diffrn_reflns_limit_k_min -16
_diffrn_reflns_limit_l_max 17
_diffrn_reflns_limit_l_min -16
_diffrn_reflns_number 10699
_diffrn_reflns_theta_full 25.00
_diffrn_reflns_theta_max 25.00
_diffrn_reflns_theta_min 2.97
_exptl_absorpt_coefficient_mu 0.120
_exptl_absorpt_correction_type none
_exptl_crystal_colour colourless
_exptl_crystal_density_diffrn 1.492
_exptl_crystal_density_method 'not measured'
_exptl_crystal_description needle
_exptl_crystal_F_000 696
_exptl_crystal_size_max 0.426
_exptl_crystal_size_mid 0.218
_exptl_crystal_size_min 0.116
_refine_diff_density_max 0.248
_refine_diff_density_min -0.230
_refine_diff_density_rms 0.044
_refine_ls_extinction_method none
_refine_ls_goodness_of_fit_ref 1.048
_refine_ls_hydrogen_treatment mixed
_refine_ls_matrix_type full
_refine_ls_number_parameters 443
_refine_ls_number_reflns 5228
_refine_ls_number_restraints 0
_refine_ls_restrained_S_all 1.048
_refine_ls_R_factor_all 0.0471
_refine_ls_R_factor_gt 0.0373
_refine_ls_shift/su_max 0.001
_refine_ls_shift/su_mean 0.000
_refine_ls_structure_factor_coef Fsqd
_refine_ls_weighting_details 'calc w=1/[\s^2^(Fo^2^)+(0.0362P)^2^+0.6334P] where P=(Fo^2^+2Fc^2^)/3'
_refine_ls_weighting_scheme calc
_refine_ls_wR_factor_gt 0.0895
_refine_ls_wR_factor_ref 0.0967
_reflns_number_gt 4349
_reflns_number_total 5228
_reflns_threshold_expression >2sigma(I)
_cod_data_source_file c6ra24799g2.cif
_cod_data_source_block app
_cod_depositor_comments
;
The following automatic conversions were performed:

'_symmetry_cell_setting' value 'Triclinic' changed to 'triclinic'
according to
/usr/data/users/saulius/crontab/automatic-downloads/rss-feeds/RSC/lib/dictionaries/cif_core.dic
dictionary named 'cif_core.dic' version 2.4.2 from 2011-04-26.

Automatic conversion script
Id: cif_fix_values 4268 2015-11-12 08:31:59Z antanas 
;
_cod_original_sg_symbol_H-M P-1
_cod_database_code 7227329

loop_
_symmetry_equiv_pos_as_xyz
'x, y, z'
'-x, -y, -z'

loop_
_atom_site_label
_atom_site_type_symbol
_atom_site_fract_x
_atom_site_fract_y
_atom_site_fract_z
_atom_site_U_iso_or_equiv
_atom_site_adp_type
_atom_site_occupancy
_atom_site_symmetry_multiplicity
_atom_site_calc_flag
_atom_site_refinement_flags
O1 O 0.40672(17) 0.55538(10) 0.17533(10) 0.0296(3) Uani 1 1 d .
O2 O 0.30194(16) 1.24166(10) -0.14336(10) 0.0291(3) Uani 1 1 d .
O3 O 0.12148(16) 1.10602(10) -0.21001(9) 0.0271(3) Uani 1 1 d .
O4 O 0.40647(14) 1.06599(9) 0.15906(9) 0.0212(3) Uani 1 1 d .
O5 O 0.41589(15) 0.96089(10) 0.22827(9) 0.0239(3) Uani 1 1 d .
O6 O 0.05784(15) 0.74281(10) 0.01183(9) 0.0236(3) Uani 1 1 d .
O7 O 0.40014(15) 0.73121(10) 0.27294(9) 0.0258(3) Uani 1 1 d .
O8 O 0.92828(16) 1.25317(10) 0.60324(10) 0.0285(3) Uani 1 1 d .
N4 N 0.88187(18) 0.66298(11) 0.64235(11) 0.0183(3) Uani 1 1 d .
O10 O 1.21631(15) 0.62642(10) 0.61964(9) 0.0263(3) Uani 1 1 d .
O11 O 0.72122(19) 1.23895(11) 0.50054(10) 0.0360(3) Uani 1 1 d .
O12 O 0.68817(14) 0.77940(9) 0.44892(9) 0.0203(3) Uani 1 1 d .
O13 O 0.70883(15) 0.64124(9) 0.47517(9) 0.0224(3) Uani 1 1 d .
O14 O 0.99059(16) 0.82890(9) 0.74718(9) 0.0264(3) Uani 1 1 d .
O15 O 1.24239(16) 0.65845(10) 0.77969(10) 0.0284(3) Uani 1 1 d .
N1 N 0.26037(18) 0.75936(11) 0.12783(11) 0.0206(3) Uani 1 1 d .
H1 H 0.3305 0.8037 0.1741 0.025 Uiso 1 1 calc R
N2 N 0.22902(18) 1.16281(12) -0.14539(11) 0.0221(3) Uani 1 1 d .
N3 N 0.81038(19) 1.20268(12) 0.54333(11) 0.0240(3) Uani 1 1 d .
C1 C 0.5224(3) 0.55236(16) 0.24957(15) 0.0348(5) Uani 1 1 d .
H1A H 0.6239 0.5955 0.2568 0.052 Uiso 1 1 calc R
H1B H 0.5521 0.4803 0.2282 0.052 Uiso 1 1 calc R
H1C H 0.4679 0.5792 0.3129 0.052 Uiso 1 1 calc R
C2 C 0.3585(2) 0.65198(14) 0.19654(13) 0.0210(4) Uani 1 1 d .
C3 C 0.2411(2) 0.65105(14) 0.11501(13) 0.0215(4) Uani 1 1 d .
C4 C 0.1748(2) 0.79360(14) 0.07157(12) 0.0192(4) Uani 1 1 d .
C5 C 0.2370(2) 0.89952(14) 0.08033(13) 0.0189(4) Uani 1 1 d .
C6 C 0.1891(2) 0.92125(14) 0.00598(13) 0.0196(4) Uani 1 1 d .
H6 H 0.1153 0.8733 -0.0453 0.023 Uiso 1 1 calc R
C7 C 0.2493(2) 1.01628(13) 0.00429(12) 0.0193(4) Uani 1 1 d .
C8 C 0.2070(2) 1.04131(14) -0.07273(13) 0.0193(4) Uani 1 1 d .
H8 H 0.1357 0.9956 -0.1268 0.023 Uiso 1 1 calc R
C9 C 0.2737(2) 1.13518(14) -0.06612(13) 0.0199(4) Uani 1 1 d .
C10 C 0.3830(2) 1.20476(14) 0.01226(13) 0.0216(4) Uani 1 1 d .
H10 H 0.4261 1.2673 0.0140 0.026 Uiso 1 1 calc R
C11 C 0.4272(2) 1.18051(14) 0.08729(13) 0.0225(4) Uani 1 1 d .
H11 H 0.5018 1.2256 0.1398 0.027 Uiso 1 1 calc R
C12 C 0.3586(2) 1.08761(14) 0.08307(13) 0.0196(4) Uani 1 1 d .
C13 C 0.3559(2) 0.97314(14) 0.16034(13) 0.0193(4) Uani 1 1 d .
C14 C 0.2942(2) 0.57115(15) 0.00995(13) 0.0269(4) Uani 1 1 d .
H14A H 0.2262 0.5785 -0.0395 0.040 Uiso 1 1 calc R
H14B H 0.2773 0.5002 0.0012 0.040 Uiso 1 1 calc R
H14C H 0.4125 0.5846 0.0022 0.040 Uiso 1 1 calc R
C15 C 0.0591(2) 0.62497(15) 0.13621(14) 0.0270(4) Uani 1 1 d .
H15A H 0.0290 0.6776 0.2019 0.041 Uiso 1 1 calc R
H15B H 0.0540 0.5561 0.1331 0.041 Uiso 1 1 calc R
H15C H -0.0193 0.6250 0.0869 0.041 Uiso 1 1 calc R
C16 C 0.7764(2) 1.09175(13) 0.52020(13) 0.0192(4) Uani 1 1 d .
C17 C 0.8386(2) 1.05930(13) 0.58660(13) 0.0187(4) Uani 1 1 d .
H17 H 0.8992 1.1068 0.6450 0.022 Uiso 1 1 calc R
C18 C 0.8082(2) 0.95295(13) 0.56367(12) 0.0178(4) Uani 1 1 d .
C19 C 0.8673(2) 0.90952(13) 0.62646(13) 0.0186(4) Uani 1 1 d .
H19 H 0.9274 0.9538 0.6861 0.022 Uiso 1 1 calc R
C20 C 0.8377(2) 0.80588(13) 0.60098(12) 0.0185(4) Uani 1 1 d .
C21 C 0.9095(2) 0.76680(13) 0.67016(13) 0.0192(4) Uani 1 1 d .
C22 C 0.9620(2) 0.61207(13) 0.69608(13) 0.0187(4) Uani 1 1 d .
C23 C 1.1552(2) 0.63747(13) 0.70601(13) 0.0209(4) Uani 1 1 d .
C24 C 1.3985(2) 0.64212(18) 0.61818(17) 0.0361(5) Uani 1 1 d .
H24A H 1.4322 0.7147 0.6642 0.054 Uiso 1 1 calc R
H24B H 1.4304 0.6266 0.5516 0.054 Uiso 1 1 calc R
H24C H 1.4543 0.5956 0.6377 0.054 Uiso 1 1 calc R
C25 C 0.7198(2) 0.88445(13) 0.47468(13) 0.0185(4) Uani 1 1 d .
C26 C 0.7440(2) 0.73521(13) 0.50714(13) 0.0184(4) Uani 1 1 d .
C27 C 0.9322(2) 0.49167(14) 0.63198(13) 0.0242(4) Uani 1 1 d .
H27A H 0.8119 0.4736 0.6240 0.036 Uiso 1 1 calc R
H27B H 0.9864 0.4562 0.6645 0.036 Uiso 1 1 calc R
H27C H 0.9797 0.4697 0.5673 0.036 Uiso 1 1 calc R
C28 C 0.8873(2) 0.64803(14) 0.79853(13) 0.0228(4) Uani 1 1 d .
H28A H 0.9012 0.7241 0.8369 0.034 Uiso 1 1 calc R
H28B H 0.9454 0.6159 0.8330 0.034 Uiso 1 1 calc R
H28C H 0.7681 0.6269 0.7906 0.034 Uiso 1 1 calc R
C29 C 0.6589(2) 0.91811(14) 0.40788(13) 0.0208(4) Uani 1 1 d .
H29 H 0.6009 0.8706 0.3485 0.025 Uiso 1 1 calc R
C30 C 0.6868(2) 1.02356(14) 0.43184(13) 0.0216(4) Uani 1 1 d .
H30 H 0.6459 1.0487 0.3892 0.026 Uiso 1 1 calc R
H4 H 0.830(3) 0.6233(17) 0.5840(16) 0.032(6) Uiso 1 1 d .

loop_
_atom_site_aniso_label
_atom_site_aniso_U_11
_atom_site_aniso_U_22
_atom_site_aniso_U_33
_atom_site_aniso_U_23
_atom_site_aniso_U_13
_atom_site_aniso_U_12
O1 0.0370(7) 0.0242(7) 0.0280(7) 0.0126(6) -0.0085(6) 0.0034(6)
O2 0.0282(7) 0.0313(7) 0.0342(8) 0.0210(6) 0.0007(6) -0.0029(6)
O3 0.0297(7) 0.0300(7) 0.0204(7) 0.0112(6) -0.0023(6) -0.0006(6)
O4 0.0208(6) 0.0238(7) 0.0193(6) 0.0104(5) -0.0026(5) 0.0003(5)
O5 0.0259(7) 0.0274(7) 0.0193(6) 0.0117(6) -0.0022(5) 0.0019(5)
O6 0.0225(6) 0.0274(7) 0.0207(6) 0.0113(6) -0.0025(5) -0.0004(5)
O7 0.0270(7) 0.0248(7) 0.0236(7) 0.0103(6) -0.0050(6) -0.0015(5)
O8 0.0345(7) 0.0218(7) 0.0283(7) 0.0116(6) -0.0020(6) -0.0052(6)
N4 0.0204(7) 0.0165(7) 0.0168(8) 0.0069(6) -0.0018(6) -0.0001(6)
O10 0.0203(6) 0.0377(8) 0.0280(7) 0.0211(6) 0.0045(5) 0.0029(5)
O11 0.0516(9) 0.0267(7) 0.0369(8) 0.0210(7) -0.0081(7) 0.0027(6)
O12 0.0235(6) 0.0180(6) 0.0205(6) 0.0103(5) -0.0035(5) -0.0022(5)
O13 0.0243(6) 0.0179(7) 0.0247(7) 0.0102(5) -0.0033(5) -0.0026(5)
O14 0.0342(7) 0.0207(7) 0.0237(7) 0.0104(6) -0.0091(6) -0.0036(5)
O15 0.0248(7) 0.0368(8) 0.0274(7) 0.0187(6) -0.0046(6) -0.0009(6)
N1 0.0199(7) 0.0213(8) 0.0198(8) 0.0092(6) -0.0040(6) -0.0008(6)
N2 0.0194(7) 0.0258(8) 0.0219(8) 0.0117(7) 0.0036(7) 0.0027(6)
N3 0.0311(9) 0.0204(8) 0.0223(8) 0.0115(7) 0.0034(7) 0.0013(7)
C1 0.0429(12) 0.0320(11) 0.0333(11) 0.0185(10) -0.0086(10) 0.0051(9)
C2 0.0204(9) 0.0207(9) 0.0234(10) 0.0116(8) 0.0024(7) -0.0010(7)
C3 0.0224(9) 0.0210(9) 0.0213(9) 0.0102(8) -0.0019(7) -0.0001(7)
C4 0.0181(8) 0.0227(9) 0.0159(9) 0.0081(7) 0.0034(7) 0.0037(7)
C5 0.0144(8) 0.0226(9) 0.0186(9) 0.0085(7) 0.0034(7) 0.0052(7)
C6 0.0146(8) 0.0232(9) 0.0187(9) 0.0077(8) 0.0023(7) 0.0039(7)
C7 0.0154(8) 0.0222(9) 0.0187(9) 0.0081(8) 0.0046(7) 0.0047(7)
C8 0.0133(8) 0.0245(9) 0.0187(9) 0.0087(8) 0.0021(7) 0.0039(7)
C9 0.0167(8) 0.0250(9) 0.0205(9) 0.0124(8) 0.0054(7) 0.0067(7)
C10 0.0183(8) 0.0219(9) 0.0245(9) 0.0105(8) 0.0060(7) 0.0037(7)
C11 0.0171(9) 0.0257(10) 0.0203(9) 0.0072(8) 0.0007(7) 0.0015(7)
C12 0.0159(8) 0.0235(9) 0.0193(9) 0.0095(8) 0.0028(7) 0.0067(7)
C13 0.0174(8) 0.0221(9) 0.0180(9) 0.0086(8) 0.0047(7) 0.0058(7)
C14 0.0308(10) 0.0257(10) 0.0233(10) 0.0108(8) -0.0021(8) 0.0034(8)
C15 0.0242(9) 0.0295(10) 0.0286(10) 0.0151(9) -0.0031(8) -0.0027(8)
C16 0.0207(9) 0.0166(9) 0.0220(9) 0.0101(7) 0.0057(7) 0.0028(7)
C17 0.0196(8) 0.0182(9) 0.0168(8) 0.0071(7) 0.0021(7) 0.0013(7)
C18 0.0154(8) 0.0207(9) 0.0180(9) 0.0094(7) 0.0036(7) 0.0027(7)
C19 0.0175(8) 0.0196(9) 0.0166(8) 0.0066(7) 0.0023(7) 0.0019(7)
C20 0.0162(8) 0.0199(9) 0.0182(9) 0.0079(7) 0.0017(7) 0.0012(7)
C21 0.0185(8) 0.0201(9) 0.0195(9) 0.0095(8) 0.0029(7) 0.0020(7)
C22 0.0219(9) 0.0182(9) 0.0186(9) 0.0107(7) 0.0008(7) 0.0008(7)
C23 0.0248(9) 0.0179(9) 0.0226(9) 0.0115(8) 0.0017(8) 0.0039(7)
C24 0.0196(9) 0.0567(14) 0.0478(13) 0.0374(12) 0.0074(9) 0.0049(9)
C25 0.0175(8) 0.0163(8) 0.0212(9) 0.0083(7) 0.0033(7) 0.0006(7)
C26 0.0164(8) 0.0203(9) 0.0198(9) 0.0104(8) 0.0034(7) 0.0033(7)
C27 0.0302(10) 0.0212(9) 0.0226(9) 0.0113(8) 0.0021(8) 0.0018(8)
C28 0.0249(9) 0.0230(9) 0.0208(9) 0.0104(8) 0.0028(8) 0.0011(7)
C29 0.0201(9) 0.0238(9) 0.0182(9) 0.0097(8) -0.0010(7) -0.0001(7)
C30 0.0220(9) 0.0248(9) 0.0222(9) 0.0142(8) 0.0033(7) 0.0040(7)

loop_
_atom_type_symbol
_atom_type_description
_atom_type_scat_dispersion_real
_atom_type_scat_dispersion_imag
_atom_type_scat_source
C C 0.0033 0.0016 'International Tables Vol C Tables 4.2.6.8 and 6.1.1.4'
H H 0.0000 0.0000 'International Tables Vol C Tables 4.2.6.8 and 6.1.1.4'
N N 0.0061 0.0033 'International Tables Vol C Tables 4.2.6.8 and 6.1.1.4'
O O 0.0106 0.0060 'International Tables Vol C Tables 4.2.6.8 and 6.1.1.4'

loop_
_geom_angle_atom_site_label_1
_geom_angle_atom_site_label_2
_geom_angle_atom_site_label_3
_geom_angle
C2 O1 C1 114.75(14)
C12 O4 C13 122.58(13)
C21 N4 C22 122.26(15)
C21 N4 H4 117.3(14)
C22 N4 H4 119.4(14)
C23 O10 C24 115.97(15)
C25 O12 C26 122.73(13)
C4 N1 C3 123.88(14)
C4 N1 H1 118.1
C3 N1 H1 118.1
O3 N2 O2 123.64(15)
O3 N2 C9 118.37(14)
O2 N2 C9 117.99(14)
O11 N3 O8 124.11(15)
O11 N3 C16 117.98(15)
O8 N3 C16 117.90(15)
O1 C1 H1A 109.5
O1 C1 H1B 109.5
H1A C1 H1B 109.5
O1 C1 H1C 109.5
H1A C1 H1C 109.5
H1B C1 H1C 109.5
O7 C2 O1 123.67(17)
O7 C2 C3 123.68(16)
O1 C2 C3 112.64(15)
N1 C3 C2 104.38(13)
N1 C3 C14 109.96(14)
C2 C3 C14 111.72(14)
N1 C3 C15 111.83(14)
C2 C3 C15 106.96(14)
C14 C3 C15 111.74(15)
O6 C4 N1 124.34(16)
O6 C4 C5 119.19(16)
N1 C4 C5 116.37(15)
C6 C5 C13 119.82(16)
C6 C5 C4 117.26(15)
C13 C5 C4 122.71(15)
C5 C6 C7 121.52(16)
C5 C6 H6 119.2
C7 C6 H6 119.2
C12 C7 C8 118.25(16)
C12 C7 C6 117.99(16)
C8 C7 C6 123.75(16)
C9 C8 C7 118.33(16)
C9 C8 H8 120.8
C7 C8 H8 120.8
C8 C9 C10 122.69(17)
C8 C9 N2 118.89(15)
C10 C9 N2 118.42(15)
C11 C10 C9 119.53(17)
C11 C10 H10 120.2
C9 C10 H10 120.2
C10 C11 C12 118.61(16)
C10 C11 H11 120.7
C12 C11 H11 120.7
O4 C12 C11 116.85(15)
O4 C12 C7 120.56(16)
C11 C12 C7 122.57(17)
O5 C13 O4 115.94(15)
O5 C13 C5 126.67(17)
O4 C13 C5 117.39(15)
C3 C14 H14A 109.5
C3 C14 H14B 109.5
H14A C14 H14B 109.5
C3 C14 H14C 109.5
H14A C14 H14C 109.5
H14B C14 H14C 109.5
C3 C15 H15A 109.5
C3 C15 H15B 109.5
H15A C15 H15B 109.5
C3 C15 H15C 109.5
H15A C15 H15C 109.5
H15B C15 H15C 109.5
C17 C16 C30 122.99(16)
C17 C16 N3 118.10(15)
C30 C16 N3 118.89(16)
C16 C17 C18 118.03(16)
C16 C17 H17 121.0
C18 C17 H17 121.0
C25 C18 C17 118.93(16)
C25 C18 C19 117.80(15)
C17 C18 C19 123.25(16)
C20 C19 C18 121.54(16)
C20 C19 H19 119.2
C18 C19 H19 119.2
C19 C20 C26 119.80(16)
C19 C20 C21 117.71(15)
C26 C20 C21 122.46(15)
O14 C21 N4 123.19(16)
O14 C21 C20 120.03(15)
N4 C21 C20 116.77(15)
N4 C22 C28 111.37(14)
N4 C22 C27 107.68(14)
C28 C22 C27 110.09(14)
N4 C22 C23 109.25(13)
C28 C22 C23 110.62(14)
C27 C22 C23 107.71(14)
O15 C23 O10 124.06(16)
O15 C23 C22 124.81(16)
O10 C23 C22 110.99(15)
O10 C24 H24A 109.5
O10 C24 H24B 109.5
H24A C24 H24B 109.5
O10 C24 H24C 109.5
H24A C24 H24C 109.5
H24B C24 H24C 109.5
O12 C25 C18 120.87(16)
O12 C25 C29 116.72(15)
C18 C25 C29 122.41(16)
O13 C26 O12 115.98(15)
O13 C26 C20 126.77(16)
O12 C26 C20 117.25(14)
C22 C27 H27A 109.5
C22 C27 H27B 109.5
H27A C27 H27B 109.5
C22 C27 H27C 109.5
H27A C27 H27C 109.5
H27B C27 H27C 109.5
C22 C28 H28A 109.5
C22 C28 H28B 109.5
H28A C28 H28B 109.5
C22 C28 H28C 109.5
H28A C28 H28C 109.5
H28B C28 H28C 109.5
C30 C29 C25 118.35(16)
C30 C29 H29 120.8
C25 C29 H29 120.8
C29 C30 C16 119.26(17)
C29 C30 H30 120.4
C16 C30 H30 120.4

loop_
_geom_bond_atom_site_label_1
_geom_bond_atom_site_label_2
_geom_bond_distance
O1 C2 1.330(2)
O1 C1 1.451(2)
O2 N2 1.2282(19)
O3 N2 1.2266(18)
O4 C12 1.372(2)
O4 C13 1.376(2)
O5 C13 1.210(2)
O6 C4 1.223(2)
O7 C2 1.205(2)
O8 N3 1.2283(19)
N4 C21 1.342(2)
N4 C22 1.468(2)
N4 H4 0.88(2)
O10 C23 1.335(2)
O10 C24 1.440(2)
O11 N3 1.226(2)
O12 C25 1.370(2)
O12 C26 1.376(2)
O13 C26 1.210(2)
O14 C21 1.230(2)
O15 C23 1.203(2)
N1 C4 1.345(2)
N1 C3 1.464(2)
N1 H1 0.8600
N2 C9 1.467(2)
N3 C16 1.462(2)
C1 H1A 0.9600
C1 H1B 0.9600
C1 H1C 0.9600
C2 C3 1.523(3)
C3 C14 1.530(2)
C3 C15 1.537(2)
C4 C5 1.513(2)
C5 C6 1.349(2)
C5 C13 1.462(2)
C6 C7 1.429(2)
C6 H6 0.9300
C7 C12 1.398(2)
C7 C8 1.406(2)
C8 C9 1.376(2)
C8 H8 0.9300
C9 C10 1.388(2)
C10 C11 1.375(3)
C10 H10 0.9300
C11 C12 1.383(2)
C11 H11 0.9300
C14 H14A 0.9600
C14 H14B 0.9600
C14 H14C 0.9600
C15 H15A 0.9600
C15 H15B 0.9600
C15 H15C 0.9600
C16 C17 1.377(2)
C16 C30 1.388(2)
C17 C18 1.397(2)
C17 H17 0.9300
C18 C25 1.390(2)
C18 C19 1.435(2)
C19 C20 1.349(2)
C19 H19 0.9300
C20 C26 1.462(2)
C20 C21 1.508(2)
C22 C28 1.516(2)
C22 C27 1.529(2)
C22 C23 1.534(2)
C24 H24A 0.9600
C24 H24B 0.9600
C24 H24C 0.9600
C25 C29 1.391(2)
C27 H27A 0.9600
C27 H27B 0.9600
C27 H27C 0.9600
C28 H28A 0.9600
C28 H28B 0.9600
C28 H28C 0.9600
C29 C30 1.378(2)
C29 H29 0.9300
C30 H30 0.9300
